data_1534114
loop_
_publ_author_name
'Shao, Jiaan'
'Liu, Xingyu'
'Shu, Ke'
'Tang, Pai'
'Luo, Jing'
'Chen, Wenteng'
'Yu, Yongping'

_publ_section_title
;
 Tuning the Annulation Reactivity of Vinyl Azides and Carbazates: A
 Divergent Synthesis of Aza-pyrimidinones and Imidazoles.
;
_journal_issue 18
_journal_name_full 'Organic letters'
_journal_page_first 4502
_journal_page_last 4505
_journal_paper_doi 10.1021/acs.orglett.5b02180
_journal_volume 17
_journal_year 2015
_chemical_formula_moiety 'C14 H17 N3 O4'
_chemical_formula_sum 'C14 H17 N3 O4'
_chemical_formula_weight 291.31
_chemical_name_systematic
;
 ? 
;
_space_group_crystal_system monoclinic
_space_group_IT_number 14
_space_group_name_Hall '-P 2ybc'
_space_group_name_H-M_alt 'P 1 21/c 1'
_symmetry_space_group_name_Hall '-P 2ybc'
_symmetry_space_group_name_H-M 'P 1 21/c 1'
_atom_sites_solution_hydrogens geom
_atom_sites_solution_primary direct
_atom_sites_solution_secondary difmap
_audit_creation_date 2014-11-26
_audit_creation_method
;
Olex2 1.2
(compiled 2014.03.20 svn.r2914 for OlexSys, GUI svn.r4816)
;
_cell_angle_alpha 90.00
_cell_angle_beta 104.515(3)
_cell_angle_gamma 90.00
_cell_formula_units_Z 4
_cell_length_a 6.9191(2)
_cell_length_b 16.1350(5)
_cell_length_c 14.3518(6)
_cell_measurement_reflns_used 3435
_cell_measurement_temperature 293(2)
_cell_measurement_theta_max 67.1766
_cell_measurement_theta_min 3.1782
_cell_volume 1551.09(9)
_computing_cell_refinement
;
CrysAlisPro, Agilent Technologies,
Version 1.171.35.11 (release 16-05-2011 CrysAlis171 .NET)
(compiled May 16 2011,17:55:39)
;
_computing_data_collection
;
CrysAlisPro, Agilent Technologies,
Version 1.171.35.11 (release 16-05-2011 CrysAlis171 .NET)
(compiled May 16 2011,17:55:39)
;
_computing_data_reduction
;
CrysAlisPro, Agilent Technologies,
Version 1.171.35.11 (release 16-05-2011 CrysAlis171 .NET)
(compiled May 16 2011,17:55:39)
;
_computing_molecular_graphics 'Olex2 (Dolomanov et al., 2009)'
_computing_publication_material 'Olex2 (Dolomanov et al., 2009)'
_computing_structure_refinement 'ShelXL (Sheldrick, 2008)'
_computing_structure_solution 'ShelXS (Sheldrick, 2008)'
_diffrn_ambient_temperature 293.15
_diffrn_detector_area_resol_mean 10.3592
_diffrn_measured_fraction_theta_full 0.989
_diffrn_measured_fraction_theta_max 0.989
_diffrn_measurement_device_type 'Xcalibur, Atlas, Gemini ultra'
_diffrn_measurement_method '\w scans'
_diffrn_orient_matrix_UB_11 -0.1689323000
_diffrn_orient_matrix_UB_12 0.0486873000
_diffrn_orient_matrix_UB_13 -0.0666955000
_diffrn_orient_matrix_UB_21 0.0375611000
_diffrn_orient_matrix_UB_22 -0.0477092000
_diffrn_orient_matrix_UB_23 -0.0874536000
_diffrn_orient_matrix_UB_31 -0.1499715000
_diffrn_orient_matrix_UB_32 -0.0668723000
_diffrn_orient_matrix_UB_33 0.0137996000
_diffrn_radiation_monochromator mirror
_diffrn_radiation_type CuK\a
_diffrn_radiation_wavelength 1.54184
_diffrn_reflns_av_R_equivalents 0.0317
_diffrn_reflns_av_unetI/netI 0.0246
_diffrn_reflns_limit_h_max 8
_diffrn_reflns_limit_h_min -8
_diffrn_reflns_limit_k_max 19
_diffrn_reflns_limit_k_min -19
_diffrn_reflns_limit_l_max 16
_diffrn_reflns_limit_l_min -15
_diffrn_reflns_number 9746
_diffrn_reflns_theta_full 67.29
_diffrn_reflns_theta_max 67.29
_diffrn_reflns_theta_min 4.20
_diffrn_source 'Enhance Ultra (Cu) X-ray Source'
_exptl_absorpt_coefficient_mu 0.775
_exptl_absorpt_correction_T_max 1.00000
_exptl_absorpt_correction_T_min 0.91219
_exptl_absorpt_correction_type multi-scan
_exptl_absorpt_process_details
;
CrysAlisPro, Agilent Technologies,
Version 1.171.35.11 (release 16-05-2011 CrysAlis171 .NET)
(compiled May 16 2011,17:55:39)
Empirical absorption correction using spherical harmonics,
 implemented in SCALE3 ABSPACK scaling algorithm.
;
_exptl_crystal_colour colourless
_exptl_crystal_colour_primary colourless
_exptl_crystal_density_diffrn 1.247
_exptl_crystal_density_method 'not measured'
_exptl_crystal_description block
_exptl_crystal_F_000 616
_exptl_crystal_size_max 0.33
_exptl_crystal_size_mid 0.23
_exptl_crystal_size_min 0.2
_refine_diff_density_max 0.360
_refine_diff_density_min -0.251
_refine_diff_density_rms 0.048
_refine_ls_extinction_method none
_refine_ls_goodness_of_fit_ref 1.049
_refine_ls_hydrogen_treatment constr
_refine_ls_matrix_type full
_refine_ls_number_parameters 192
_refine_ls_number_reflns 2754
_refine_ls_number_restraints 0
_refine_ls_restrained_S_all 1.049
_refine_ls_R_factor_all 0.0632
_refine_ls_R_factor_gt 0.0503
_refine_ls_shift/su_max 0.000
_refine_ls_shift/su_mean 0.000
_refine_ls_structure_factor_coef Fsqd
_refine_ls_weighting_details 'calc w=1/[\s^2^(Fo^2^)+(0.0863P)^2^+0.3860P] where P=(Fo^2^+2Fc^2^)/3'
_refine_ls_weighting_scheme calc
_refine_ls_wR_factor_gt 0.1418
_refine_ls_wR_factor_ref 0.1554
_reflns_number_gt 2203
_reflns_number_total 2754
_reflns_threshold_expression >2sigma(I)
_cod_data_source_file ol5b02180_si_005.cif
_cod_data_source_block 141125_cwt141124_1_2nd
_cod_database_code 1534114
_chemical_oxdiff_formula 'c19 h10 n2 o8'
_reflns_odcompleteness_completeness 99.93
_reflns_odcompleteness_iscentric 1
_reflns_odcompleteness_theta 64.99
_olex2_refinement_description
;
1. Fixed Uiso
 At 1.2 times of:
  All C(H) groups, All C(H,H) groups, All N(H) groups
 At 1.5 times of:
  All C(H,H,H) groups
2.a Riding coordinates:
 N1(H1), N2(H2)
2.b Ternary CH refined with riding coordinates:
 C3(H3)
2.c Secondary CH2 refined with riding coordinates:
 C11(H11A,H11B), C13(H13A,H13B)
2.d Aromatic/amide H refined with riding coordinates:
 C5(H5), C6(H6), C8(H8), C9(H9)
2.e Idealised Me refined as rotating group:
 C12(H12A,H12B,H12C), C14(H14A,H14B,H14C)
;

loop_
_space_group_symop_id
_space_group_symop_operation_xyz
1 'x, y, z'
2 '-x, y+1/2, -z+1/2'
3 '-x, -y, -z'
4 'x, -y-1/2, z-1/2'

loop_
_atom_site_label
_atom_site_type_symbol
_atom_site_fract_x
_atom_site_fract_y
_atom_site_fract_z
_atom_site_U_iso_or_equiv
_atom_site_adp_type
_atom_site_occupancy
_atom_site_calc_flag
_atom_site_refinement_flags_posn
O1 O 0.25973(19) 1.00419(8) 0.51135(11) 0.0492(4) Uani 1 d .
O2 O 0.1579(3) 0.74760(12) 0.18422(13) 0.0743(5) Uani 1 d .
O3 O -0.1237(2) 0.73080(9) 0.23111(11) 0.0549(4) Uani 1 d .
O4 O 0.7163(4) 0.56473(12) 0.58328(17) 0.0940(7) Uani 1 d .
N1 N 0.3635(2) 0.91370(9) 0.41272(12) 0.0432(4) Uani 1 d .
H1 H 0.4732 0.9405 0.4185 0.052 Uiso 1 d R
N2 N 0.0408(2) 0.91058(11) 0.42725(13) 0.0497(4) Uani 1 d .
H2 H -0.0434 0.9240 0.4597 0.060 Uiso 1 d R
N3 N -0.0203(2) 0.85590(10) 0.35272(12) 0.0455(4) Uani 1 d .
C1 C 0.2267(3) 0.94521(11) 0.45338(14) 0.0410(4) Uani 1 d .
C2 C 0.1158(3) 0.82255(11) 0.31914(14) 0.0423(4) Uani 1 d .
C3 C 0.3371(3) 0.83585(11) 0.35871(14) 0.0418(4) Uani 1 d .
H3 H 0.3983 0.8419 0.3044 0.050 Uiso 1 calc R
C4 C 0.4328(3) 0.76247(11) 0.41863(14) 0.0427(4) Uani 1 d .
C5 C 0.6078(3) 0.72790(13) 0.40517(17) 0.0538(5) Uani 1 d .
H5 H 0.6647 0.7493 0.3581 0.065 Uiso 1 calc R
C6 C 0.6979(4) 0.66221(15) 0.46090(19) 0.0646(6) Uani 1 d .
H6 H 0.8152 0.6399 0.4513 0.078 Uiso 1 calc R
C7 C 0.6150(4) 0.62934(14) 0.53097(19) 0.0644(6) Uani 1 d .
C8 C 0.4409(4) 0.66308(14) 0.54570(19) 0.0641(6) Uani 1 d .
H8 H 0.3845 0.6415 0.5929 0.077 Uiso 1 calc R
C9 C 0.3520(3) 0.72891(13) 0.48984(16) 0.0533(5) Uani 1 d .
H9 H 0.2352 0.7514 0.5000 0.064 Uiso 1 calc R
C10 C 0.0533(3) 0.76371(13) 0.23689(15) 0.0465(5) Uani 1 d .
C11 C -0.1982(3) 0.67084(13) 0.15443(16) 0.0538(5) Uani 1 d .
H11A H -0.0951 0.6309 0.1514 0.065 Uiso 1 calc R
H11B H -0.2397 0.6987 0.0927 0.065 Uiso 1 calc R
C12 C -0.3718(4) 0.62849(16) 0.1781(2) 0.0713(7) Uani 1 d .
H12A H -0.4322 0.5912 0.1269 0.107 Uiso 1 calc GR
H12B H -0.4680 0.6691 0.1857 0.107 Uiso 1 calc GR
H12C H -0.3267 0.5979 0.2369 0.107 Uiso 1 calc GR
C13 C 0.6492(5) 0.53061(19) 0.6590(3) 0.0936(10) Uani 1 d .
H13A H 0.5155 0.5085 0.6353 0.112 Uiso 1 calc R
H13B H 0.6463 0.5726 0.7069 0.112 Uiso 1 calc R
C14 C 0.7927(6) 0.4622(2) 0.7024(3) 0.1199(15) Uani 1 d .
H14A H 0.7827 0.4180 0.6566 0.180 Uiso 1 calc GR
H14B H 0.7602 0.4417 0.7594 0.180 Uiso 1 calc GR
H14C H 0.9266 0.4835 0.7187 0.180 Uiso 1 calc GR

loop_
_atom_site_aniso_label
_atom_site_aniso_U_11
_atom_site_aniso_U_22
_atom_site_aniso_U_33
_atom_site_aniso_U_23
_atom_site_aniso_U_13
_atom_site_aniso_U_12
O1 0.0345(7) 0.0461(8) 0.0672(9) -0.0169(7) 0.0133(6) -0.0036(5)
O2 0.0654(11) 0.0967(13) 0.0702(11) -0.0312(10) 0.0346(9) -0.0180(9)
O3 0.0483(8) 0.0614(9) 0.0561(9) -0.0221(7) 0.0154(7) -0.0123(6)
O4 0.1097(16) 0.0713(12) 0.1006(16) 0.0217(11) 0.0257(13) 0.0320(11)
N1 0.0316(8) 0.0390(8) 0.0619(10) -0.0070(7) 0.0172(7) -0.0052(6)
N2 0.0331(8) 0.0560(10) 0.0631(11) -0.0220(8) 0.0176(7) -0.0074(7)
N3 0.0362(8) 0.0483(9) 0.0522(10) -0.0103(7) 0.0113(7) -0.0046(6)
C1 0.0341(9) 0.0375(9) 0.0523(11) -0.0019(8) 0.0121(8) -0.0013(7)
C2 0.0379(10) 0.0432(10) 0.0475(11) -0.0018(8) 0.0138(8) -0.0029(7)
C3 0.0371(10) 0.0434(10) 0.0485(11) -0.0066(8) 0.0176(8) -0.0043(7)
C4 0.0378(10) 0.0424(10) 0.0498(11) -0.0088(8) 0.0144(8) -0.0027(7)
C5 0.0495(12) 0.0542(12) 0.0621(13) -0.0080(10) 0.0226(10) 0.0034(9)
C6 0.0575(14) 0.0615(14) 0.0788(17) -0.0038(12) 0.0243(12) 0.0180(11)
C7 0.0703(15) 0.0466(12) 0.0743(16) 0.0015(11) 0.0141(12) 0.0136(11)
C8 0.0705(15) 0.0550(13) 0.0713(16) 0.0098(11) 0.0263(12) 0.0030(11)
C9 0.0489(12) 0.0527(12) 0.0642(14) 0.0010(10) 0.0250(10) 0.0044(9)
C10 0.0425(10) 0.0517(11) 0.0471(11) -0.0034(9) 0.0148(8) -0.0011(8)
C11 0.0571(12) 0.0524(11) 0.0477(12) -0.0142(9) 0.0051(9) -0.0001(9)
C12 0.0727(17) 0.0663(15) 0.0713(16) -0.0215(13) 0.0113(13) -0.0214(12)
C13 0.102(2) 0.0711(18) 0.097(2) 0.0170(17) 0.0042(18) -0.0025(16)
C14 0.138(3) 0.074(2) 0.121(3) 0.031(2) -0.016(2) 0.012(2)

loop_
_atom_type_symbol
_atom_type_description
_atom_type_scat_dispersion_real
_atom_type_scat_dispersion_imag
_atom_type_scat_source
C C 0.0180 0.0090 'International Tables Vol C Tables 4.2.6.8 and 6.1.1.4'
H H 0.0000 0.0000 'International Tables Vol C Tables 4.2.6.8 and 6.1.1.4'
N N 0.0310 0.0180 'International Tables Vol C Tables 4.2.6.8 and 6.1.1.4'
O O 0.0490 0.0320 'International Tables Vol C Tables 4.2.6.8 and 6.1.1.4'

loop_
_geom_angle_atom_site_label_1
_geom_angle_atom_site_label_2
_geom_angle_atom_site_label_3
_geom_angle
C10 O3 C11 117.47(16)
C7 O4 C13 120.1(2)
C1 N1 H1 118.2
C1 N1 C3 123.53(15)
C3 N1 H1 118.2
N3 N2 H2 117.9
C1 N2 H2 117.9
C1 N2 N3 124.29(15)
C2 N3 N2 116.93(15)
O1 C1 N1 123.53(16)
O1 C1 N2 119.87(16)
N1 C1 N2 116.58(16)
N3 C2 C3 124.88(17)
N3 C2 C10 118.08(17)
C10 C2 C3 117.01(16)
N1 C3 C2 107.55(15)
N1 C3 H3 108.3
N1 C3 C4 113.05(16)
C2 C3 H3 108.3
C2 C3 C4 111.11(15)
C4 C3 H3 108.3
C5 C4 C3 120.44(18)
C5 C4 C9 118.06(19)
C9 C4 C3 121.49(17)
C4 C5 H5 119.6
C6 C5 C4 120.7(2)
C6 C5 H5 119.6
C5 C6 H6 119.8
C5 C6 C7 120.5(2)
C7 C6 H6 119.8
O4 C7 C6 116.2(2)
O4 C7 C8 124.1(2)
C6 C7 C8 119.7(2)
C7 C8 H8 120.3
C9 C8 C7 119.5(2)
C9 C8 H8 120.3
C4 C9 H9 119.2
C8 C9 C4 121.6(2)
C8 C9 H9 119.2
O2 C10 O3 124.85(19)
O2 C10 C2 122.37(18)
O3 C10 C2 112.75(16)
O3 C11 H11A 110.4
O3 C11 H11B 110.4
O3 C11 C12 106.50(18)
H11A C11 H11B 108.6
C12 C11 H11A 110.4
C12 C11 H11B 110.4
C11 C12 H12A 109.5
C11 C12 H12B 109.5
C11 C12 H12C 109.5
H12A C12 H12B 109.5
H12A C12 H12C 109.5
H12B C12 H12C 109.5
O4 C13 H13A 110.3
O4 C13 H13B 110.3
O4 C13 C14 107.2(3)
H13A C13 H13B 108.5
C14 C13 H13A 110.3
C14 C13 H13B 110.3
C13 C14 H14A 109.5
C13 C14 H14B 109.5
C13 C14 H14C 109.5
H14A C14 H14B 109.5
H14A C14 H14C 109.5
H14B C14 H14C 109.5

loop_
_geom_bond_atom_site_label_1
_geom_bond_atom_site_label_2
_geom_bond_distance
O1 C1 1.247(2)
O2 C10 1.199(2)
O3 C10 1.318(2)
O3 C11 1.459(2)
O4 C7 1.370(3)
O4 C13 1.397(4)
N1 H1 0.8600
N1 C1 1.331(2)
N1 C3 1.463(2)
N2 H2 0.8600
N2 N3 1.369(2)
N2 C1 1.366(2)
N3 C2 1.279(2)
C2 C3 1.509(3)
C2 C10 1.492(3)
C3 H3 0.9800
C3 C4 1.515(3)
C4 C5 1.390(3)
C4 C9 1.392(3)
C5 H5 0.9300
C5 C6 1.379(3)
C6 H6 0.9300
C6 C7 1.382(4)
C7 C8 1.385(4)
C8 H8 0.9300
C8 C9 1.379(3)
C9 H9 0.9300
C11 H11A 0.9700
C11 H11B 0.9700
C11 C12 1.493(3)
C12 H12A 0.9600
C12 H12B 0.9600
C12 H12C 0.9600
C13 H13A 0.9700
C13 H13B 0.9700
C13 C14 1.510(5)
C14 H14A 0.9600
C14 H14B 0.9600
C14 H14C 0.9600

loop_
_geom_torsion_atom_site_label_1
_geom_torsion_atom_site_label_2
_geom_torsion_atom_site_label_3
_geom_torsion_atom_site_label_4
_geom_torsion
O4 C7 C8 C9 179.1(2)
N1 C3 C4 C5 -106.3(2)
N1 C3 C4 C9 72.2(2)
N2 N3 C2 C3 3.2(3)
N2 N3 C2 C10 -179.07(17)
N3 N2 C1 O1 168.31(18)
N3 N2 C1 N1 -10.5(3)
N3 C2 C3 N1 -21.6(3)
N3 C2 C3 C4 102.6(2)
N3 C2 C10 O2 158.8(2)
N3 C2 C10 O3 -23.0(3)
C1 N1 C3 C2 26.2(3)
C1 N1 C3 C4 -96.8(2)
C1 N2 N3 C2 15.1(3)
C2 C3 C4 C5 132.68(19)
C2 C3 C4 C9 -48.8(2)
C3 N1 C1 O1 168.61(18)
C3 N1 C1 N2 -12.6(3)
C3 C2 C10 O2 -23.3(3)
C3 C2 C10 O3 154.96(17)
C3 C4 C5 C6 178.6(2)
C3 C4 C9 C8 -178.8(2)
C4 C5 C6 C7 0.3(4)
C5 C4 C9 C8 -0.2(3)
C5 C6 C7 O4 -179.4(2)
C5 C6 C7 C8 -0.5(4)
C6 C7 C8 C9 0.3(4)
C7 O4 C13 C14 -179.3(3)
C7 C8 C9 C4 0.1(4)
C9 C4 C5 C6 0.1(3)
C10 O3 C11 C12 166.3(2)
C10 C2 C3 N1 160.63(16)
C10 C2 C3 C4 -75.2(2)
C11 O3 C10 O2 -0.5(3)
C11 O3 C10 C2 -178.71(17)
C13 O4 C7 C6 176.6(3)
C13 O4 C7 C8 -2.3(4)
